data_7219303
loop_
_publ_author_name
'Li, chen'
'Ge, Haixia'
'Yin, Bing'
'She, Mengyao'
'Liu, Ping'
'Li, Xiangdong'
'Li, Jianli'

_publ_section_title
;
 Novel 3,6-Unsymmetrically Disubstituted-1,2,4,5-Tetrazines: S-Induced
 One-Pot Synthesis, Properties and Theoretical Study
;
_journal_name_full 'RSC Adv.'
_journal_paper_doi 10.1039/C4RA10808F
_journal_year 2015
_chemical_formula_sum 'C14 H11 N5'
_chemical_formula_weight 249.28
_chemical_name_systematic
; 
 ? 
;
_space_group_IT_number 15
_symmetry_cell_setting monoclinic
_symmetry_space_group_name_Hall '-C 2yc'
_symmetry_space_group_name_H-M 'C 1 2/c 1'
_atom_sites_solution_hydrogens geom
_atom_sites_solution_primary direct
_atom_sites_solution_secondary difmap
_audit_creation_method SHELXL-97
_audit_update_record
;
2013-11-22 deposited with the CCDC.
2015-01-14 downloaded from the CCDC.
;
_cell_angle_alpha 90.00
_cell_angle_beta 91.214(6)
_cell_angle_gamma 90.00
_cell_formula_units_Z 8
_cell_length_a 11.781(4)
_cell_length_b 8.473(3)
_cell_length_c 24.554(9)
_cell_measurement_reflns_used 2206
_cell_measurement_temperature 296(2)
_cell_measurement_theta_max 28.02
_cell_measurement_theta_min 2.96
_cell_volume 2450.4(15)
_computing_cell_refinement 'Bruker SAINT'
_computing_data_collection 'Bruker APEX2'
_computing_data_reduction 'Bruker SAINT'
_computing_molecular_graphics 'Bruker SHELXTL'
_computing_publication_material 'Bruker SHELXTL'
_computing_structure_refinement 'SHELXL-97 (Sheldrick, 2008)'
_computing_structure_solution 'SHELXS-97 (Sheldrick, 2008)'
_diffrn_ambient_temperature 296(2)
_diffrn_measured_fraction_theta_full 0.967
_diffrn_measured_fraction_theta_max 0.967
_diffrn_measurement_device_type 'Bruker APEX-II CCD'
_diffrn_measurement_method '\f and \w scans'
_diffrn_radiation_monochromator graphite
_diffrn_radiation_source 'fine-focus sealed tube'
_diffrn_radiation_type MoK\a
_diffrn_radiation_wavelength 0.71073
_diffrn_reflns_av_R_equivalents 0.0245
_diffrn_reflns_av_sigmaI/netI 0.0337
_diffrn_reflns_limit_h_max 15
_diffrn_reflns_limit_h_min -11
_diffrn_reflns_limit_k_max 11
_diffrn_reflns_limit_k_min -10
_diffrn_reflns_limit_l_max 31
_diffrn_reflns_limit_l_min -32
_diffrn_reflns_number 7356
_diffrn_reflns_theta_full 28.43
_diffrn_reflns_theta_max 28.43
_diffrn_reflns_theta_min 1.66
_exptl_absorpt_coefficient_mu 0.087
_exptl_absorpt_correction_T_max 0.9778
_exptl_absorpt_correction_T_min 0.9761
_exptl_absorpt_correction_type multi-scan
_exptl_absorpt_process_details SADABS
_exptl_crystal_density_diffrn 1.351
_exptl_crystal_density_method 'not measured'
_exptl_crystal_F_000 1040
_exptl_crystal_size_max 0.28
_exptl_crystal_size_mid 0.27
_exptl_crystal_size_min 0.26
_refine_diff_density_max 0.167
_refine_diff_density_min -0.160
_refine_diff_density_rms 0.034
_refine_ls_extinction_coef 0.0040(8)
_refine_ls_extinction_expression Fc^*^=kFc[1+0.001xFc^2^\l^3^/sin(2\q)]^-1/4^
_refine_ls_extinction_method SHELXL
_refine_ls_goodness_of_fit_ref 1.000
_refine_ls_hydrogen_treatment constr
_refine_ls_matrix_type full
_refine_ls_number_parameters 174
_refine_ls_number_reflns 2992
_refine_ls_number_restraints 0
_refine_ls_restrained_S_all 1.000
_refine_ls_R_factor_all 0.0714
_refine_ls_R_factor_gt 0.0466
_refine_ls_shift/su_max 0.034
_refine_ls_shift/su_mean 0.007
_refine_ls_structure_factor_coef Fsqd
_refine_ls_weighting_details 'calc w=1/[\s^2^(Fo^2^)+(0.0738P)^2^+0.7598P] where P=(Fo^2^+2Fc^2^)/3'
_refine_ls_weighting_scheme calc
_refine_ls_wR_factor_gt 0.1290
_refine_ls_wR_factor_ref 0.1507
_reflns_number_gt 2019
_reflns_number_total 2992
_reflns_threshold_expression >2sigma(I)
_cod_data_source_file c4ra10808f2.cif
_cod_data_source_block 1
_cod_depositor_comments
;
The following automatic conversions were performed:

'_symmetry_cell_setting' value 'Monoclinic' changed to 'monoclinic'
according to
/usr/data/users/saulius/crontab/automatic-downloads/rss-feeds/RSC/lib/dictionaries/cif_core.dic
dictionary named 'cif_core.dic' version 2.4.2 from 2011-04-26.

Automatic conversion script
Id: cif_fix_values 2935 2014-11-11 08:27:57Z andrius 
;
_cod_original_cell_volume 2450.5(15)
_cod_original_sg_symbol_H-M 'C2/c  '
_cod_database_code 7219303

loop_
_symmetry_equiv_pos_as_xyz
'x, y, z'
'-x, y, -z+1/2'
'x+1/2, y+1/2, z'
'-x+1/2, y+1/2, -z+1/2'
'-x, -y, -z'
'x, -y, z-1/2'
'-x+1/2, -y+1/2, -z'
'x+1/2, -y+1/2, z-1/2'

loop_
_atom_site_label
_atom_site_type_symbol
_atom_site_fract_x
_atom_site_fract_y
_atom_site_fract_z
_atom_site_U_iso_or_equiv
_atom_site_adp_type
_atom_site_occupancy
_atom_site_symmetry_multiplicity
_atom_site_calc_flag
_atom_site_refinement_flags
C1 C 0.72910(16) -0.1866(2) 0.26849(7) 0.0637(5) Uani 1 1 d .
H1 H 0.7511 -0.1586 0.2336 0.076 Uiso 1 1 calc R
C2 C 0.65310(15) -0.3086(2) 0.27314(7) 0.0604(4) Uani 1 1 d .
H2 H 0.6255 -0.3618 0.2425 0.072 Uiso 1 1 calc R
C3 C 0.61936(15) -0.3493(2) 0.32410(7) 0.0593(4) Uani 1 1 d .
H3 H 0.5670 -0.4301 0.3289 0.071 Uiso 1 1 calc R
C4 C 0.66414(13) -0.26886(18) 0.36831(6) 0.0530(4) Uani 1 1 d .
H4 H 0.6432 -0.2953 0.4035 0.064 Uiso 1 1 calc R
C5 C 0.74044(12) -0.14859(16) 0.35968(5) 0.0439(3) Uani 1 1 d .
C6 C 0.78881(11) -0.05680(16) 0.40568(5) 0.0428(3) Uani 1 1 d .
C7 C 0.86838(11) 0.10583(16) 0.48645(5) 0.0419(3) Uani 1 1 d .
C8 C 0.91294(11) 0.20022(16) 0.53226(5) 0.0414(3) Uani 1 1 d .
C9 C 0.86335(13) 0.19285(18) 0.58305(6) 0.0515(4) Uani 1 1 d .
H9 H 0.8008 0.1280 0.5882 0.062 Uiso 1 1 calc R
C10 C 0.90654(15) 0.2813(2) 0.62571(6) 0.0579(4) Uani 1 1 d .
H10 H 0.8723 0.2752 0.6594 0.069 Uiso 1 1 calc R
C11 C 0.99943(13) 0.37908(18) 0.61974(6) 0.0511(4) Uani 1 1 d .
C12 C 1.04756(13) 0.38607(19) 0.56907(6) 0.0546(4) Uani 1 1 d .
H12 H 1.1099 0.4512 0.5639 0.066 Uiso 1 1 calc R
C13 C 1.00543(12) 0.29895(18) 0.52600(6) 0.0495(4) Uani 1 1 d .
H13 H 1.0394 0.3064 0.4923 0.059 Uiso 1 1 calc R
C14 C 1.04767(17) 0.4735(2) 0.66660(8) 0.0710(5) Uani 1 1 d .
H14A H 1.1093 0.4164 0.6835 0.106 Uiso 1 1 calc R
H14B H 0.9897 0.4913 0.6928 0.106 Uiso 1 1 calc R
H14C H 1.0748 0.5730 0.6535 0.106 Uiso 1 1 calc R
N1 N 0.77347(12) -0.10581(16) 0.31010(5) 0.0568(4) Uani 1 1 d .
N2 N 0.74324(11) -0.07842(15) 0.45449(5) 0.0501(3) Uani 1 1 d .
N3 N 0.78384(10) 0.00402(15) 0.49597(5) 0.0497(3) Uani 1 1 d .
N4 N 0.91573(11) 0.12501(16) 0.43772(5) 0.0560(4) Uani 1 1 d .
N5 N 0.87519(11) 0.04115(17) 0.39621(5) 0.0565(4) Uani 1 1 d .

loop_
_atom_site_aniso_label
_atom_site_aniso_U_11
_atom_site_aniso_U_22
_atom_site_aniso_U_33
_atom_site_aniso_U_23
_atom_site_aniso_U_13
_atom_site_aniso_U_12
C1 0.0728(11) 0.0726(11) 0.0461(9) 0.0018(8) 0.0083(8) 0.0044(9)
C2 0.0663(11) 0.0600(10) 0.0546(9) -0.0107(8) -0.0050(8) 0.0119(8)
C3 0.0591(10) 0.0544(9) 0.0646(10) -0.0032(8) 0.0021(8) 0.0002(7)
C4 0.0578(9) 0.0529(9) 0.0485(8) 0.0039(7) 0.0092(7) -0.0020(7)
C5 0.0441(8) 0.0436(7) 0.0441(7) 0.0061(6) 0.0066(6) 0.0090(6)
C6 0.0424(8) 0.0427(7) 0.0436(7) 0.0068(6) 0.0080(6) 0.0068(6)
C7 0.0374(7) 0.0429(7) 0.0457(7) 0.0082(6) 0.0097(5) 0.0070(6)
C8 0.0398(7) 0.0408(7) 0.0437(7) 0.0055(6) 0.0058(5) 0.0076(6)
C9 0.0523(9) 0.0501(8) 0.0528(8) 0.0039(7) 0.0153(7) -0.0034(7)
C10 0.0672(10) 0.0616(10) 0.0453(8) -0.0012(7) 0.0142(7) 0.0042(8)
C11 0.0496(8) 0.0505(8) 0.0530(8) -0.0015(7) -0.0012(6) 0.0141(7)
C12 0.0431(8) 0.0596(9) 0.0613(9) 0.0019(8) 0.0031(7) -0.0043(7)
C13 0.0430(8) 0.0575(9) 0.0485(8) 0.0048(7) 0.0096(6) 0.0000(7)
C14 0.0679(11) 0.0753(12) 0.0693(11) -0.0156(9) -0.0074(9) 0.0100(9)
N1 0.0658(9) 0.0614(8) 0.0435(7) 0.0046(6) 0.0092(6) 0.0003(7)
N2 0.0527(7) 0.0541(7) 0.0440(6) 0.0039(6) 0.0111(5) -0.0063(6)
N3 0.0517(7) 0.0529(7) 0.0451(7) 0.0020(5) 0.0116(5) -0.0070(6)
N4 0.0540(8) 0.0687(9) 0.0459(7) -0.0010(6) 0.0142(6) -0.0140(6)
N5 0.0536(8) 0.0706(9) 0.0460(7) 0.0006(6) 0.0145(6) -0.0112(6)

loop_
_atom_type_symbol
_atom_type_description
_atom_type_scat_dispersion_real
_atom_type_scat_dispersion_imag
_atom_type_scat_source
C C 0.0033 0.0016 'International Tables Vol C Tables 4.2.6.8 and 6.1.1.4'
H H 0.0000 0.0000 'International Tables Vol C Tables 4.2.6.8 and 6.1.1.4'
N N 0.0061 0.0033 'International Tables Vol C Tables 4.2.6.8 and 6.1.1.4'

loop_
_geom_angle_atom_site_label_1
_geom_angle_atom_site_label_2
_geom_angle_atom_site_label_3
_geom_angle
N1 C1 C2 124.79(15)
N1 C1 H1 117.6
C2 C1 H1 117.6
C3 C2 C1 118.00(15)
C3 C2 H2 121.0
C1 C2 H2 121.0
C2 C3 C4 118.88(16)
C2 C3 H3 120.6
C4 C3 H3 120.6
C5 C4 C3 119.01(14)
C5 C4 H4 120.5
C3 C4 H4 120.5
N1 C5 C4 122.98(14)
N1 C5 C6 116.05(13)
C4 C5 C6 120.97(12)
N2 C6 N5 124.24(13)
N2 C6 C5 117.27(13)
N5 C6 C5 118.49(12)
N4 C7 N3 123.90(13)
N4 C7 C8 117.96(12)
N3 C7 C8 118.13(12)
C13 C8 C9 118.26(13)
C13 C8 C7 120.90(12)
C9 C8 C7 120.85(13)
C10 C9 C8 120.18(14)
C10 C9 H9 119.9
C8 C9 H9 119.9
C9 C10 C11 121.74(14)
C9 C10 H10 119.1
C11 C10 H10 119.1
C12 C11 C10 117.56(14)
C12 C11 C14 120.78(16)
C10 C11 C14 121.66(15)
C13 C12 C11 121.50(15)
C13 C12 H12 119.3
C11 C12 H12 119.2
C12 C13 C8 120.76(14)
C12 C13 H13 119.6
C8 C13 H13 119.6
C11 C14 H14A 109.5
C11 C14 H14B 109.5
H14A C14 H14B 109.5
C11 C14 H14C 109.5
H14A C14 H14C 109.5
H14B C14 H14C 109.5
C1 N1 C5 116.34(14)
N3 N2 C6 118.34(12)
N2 N3 C7 117.73(12)
N5 N4 C7 118.17(12)
N4 N5 C6 117.57(12)

loop_
_geom_bond_atom_site_label_1
_geom_bond_atom_site_label_2
_geom_bond_distance
C1 N1 1.328(2)
C1 C2 1.374(3)
C1 H1 0.9300
C2 C3 1.365(2)
C2 H2 0.9300
C3 C4 1.378(2)
C3 H3 0.9300
C4 C5 1.378(2)
C4 H4 0.9300
C5 N1 1.3360(18)
C5 C6 1.476(2)
C6 N2 1.3363(17)
C6 N5 1.3372(19)
C7 N4 1.3407(17)
C7 N3 1.3419(18)
C7 C8 1.468(2)
C8 C13 1.385(2)
C8 C9 1.3896(19)
C9 C10 1.377(2)
C9 H9 0.9300
C10 C11 1.383(2)
C10 H10 0.9300
C11 C12 1.380(2)
C11 C14 1.503(2)
C12 C13 1.374(2)
C12 H12 0.9300
C13 H13 0.9300
C14 H14A 0.9600
C14 H14B 0.9600
C14 H14C 0.9600
N2 N3 1.3165(17)
N4 N5 1.3234(18)

loop_
_geom_torsion_atom_site_label_1
_geom_torsion_atom_site_label_2
_geom_torsion_atom_site_label_3
_geom_torsion_atom_site_label_4
_geom_torsion
N1 C1 C2 C3 0.7(3)
C1 C2 C3 C4 -1.1(2)
C2 C3 C4 C5 0.8(2)
C3 C4 C5 N1 0.0(2)
C3 C4 C5 C6 178.69(13)
N1 C5 C6 N2 168.89(13)
C4 C5 C6 N2 -9.9(2)
N1 C5 C6 N5 -11.56(19)
C4 C5 C6 N5 169.65(13)
N4 C7 C8 C13 -3.77(19)
N3 C7 C8 C13 175.32(12)
N4 C7 C8 C9 176.21(13)
N3 C7 C8 C9 -4.7(2)
C13 C8 C9 C10 -0.4(2)
C7 C8 C9 C10 179.59(13)
C8 C9 C10 C11 -0.1(2)
C9 C10 C11 C12 0.4(2)
C9 C10 C11 C14 -178.94(15)
C10 C11 C12 C13 -0.2(2)
C14 C11 C12 C13 179.12(14)
C11 C12 C13 C8 -0.3(2)
C9 C8 C13 C12 0.6(2)
C7 C8 C13 C12 -179.42(13)
C2 C1 N1 C5 0.0(3)
C4 C5 N1 C1 -0.4(2)
C6 C5 N1 C1 -179.15(13)
N5 C6 N2 N3 1.5(2)
C5 C6 N2 N3 -178.96(12)
C6 N2 N3 C7 0.4(2)
N4 C7 N3 N2 -2.0(2)
C8 C7 N3 N2 179.00(11)
N3 C7 N4 N5 1.5(2)
C8 C7 N4 N5 -179.43(12)
C7 N4 N5 C6 0.4(2)
N2 C6 N5 N4 -2.0(2)
C5 C6 N5 N4 178.54(12)
